data_7703191
loop_
_publ_author_name
'\<Skoch, Karel'
'Vos\'ahlo, Petr'
'C\'isa\<rov\'a, Ivana'
'\<St\<epni\<cka, Petr'

_publ_section_title
;
 Synthesis and characterisation of Pd(ii) and Au(i) complexes with
 mesoionic carbene ligands bearing phosphinoferrocene substituents and
 isomeric carbene moieites.
;
_journal_issue 4
_journal_name_full 'Dalton transactions (Cambridge, England : 2003)'
_journal_page_first 1011
_journal_page_last 1021
_journal_paper_doi 10.1039/c9dt04521j
_journal_volume 49
_journal_year 2020
_chemical_absolute_configuration ad
_chemical_formula_moiety ' C64 H58 Cl2 Fe2 N6 P2 Pd, 2(B F4), C2 H3 N'
_chemical_formula_sum 'C66 H61 B2 Cl2 F8 Fe2 N7 P2 Pd'
_chemical_formula_weight 1476.77
_space_group_crystal_system monoclinic
_space_group_IT_number 4
_space_group_name_Hall 'P 2yb'
_space_group_name_H-M_alt 'P 1 21 1'
_atom_sites_solution_hydrogens geom
_atom_sites_solution_primary direct
_atom_sites_solution_secondary difmap
_audit_creation_method SHELXL-2014/7
_audit_update_record
;
2019-11-22 deposited with the CCDC.	2020-01-02 downloaded from the CCDC.
;
_cell_angle_alpha 90
_cell_angle_beta 93.734(2)
_cell_angle_gamma 90
_cell_formula_units_Z 2
_cell_length_a 10.6351(4)
_cell_length_b 20.9593(7)
_cell_length_c 14.0487(5)
_cell_measurement_reflns_used 9720
_cell_measurement_temperature 150(2)
_cell_measurement_theta_max 26.00
_cell_measurement_theta_min 2.33
_cell_volume 3124.87(19)
_computing_cell_refinement 'SAINT V8.37A (Bruker AXS Inc., 2015)'
_computing_data_collection 'Bruker Instrument Service vV6.2.4'
_computing_data_reduction 'SAINT V8.37A (Bruker AXS Inc., 2015)'
_computing_molecular_graphics 'PLATON (Spek, 2016)'
_computing_publication_material 'PLATON (Spek, 2016)'
_computing_structure_refinement 'SHELXL-2014/7 (Sheldrick, 2014)'
_computing_structure_solution 'XT, VERSION 2014/5'
_diffrn_ambient_temperature 150(2)
_diffrn_measured_fraction_theta_full 0.999
_diffrn_measured_fraction_theta_max 0.998
_diffrn_measurement_device_type 'Bruker D8 VENTURE Kappa Duo PHOTON 100 CMOS'
_diffrn_measurement_method '\f and \w scans'
_diffrn_radiation_monochromator 'Quazar Mo multilayer optic'
_diffrn_radiation_source 'I\mS micro-focus sealed tube'
_diffrn_radiation_type MoK\a
_diffrn_radiation_wavelength 0.71073
_diffrn_reflns_av_R_equivalents 0.0259
_diffrn_reflns_av_unetI/netI 0.0357
_diffrn_reflns_Laue_measured_fraction_full 0.999
_diffrn_reflns_Laue_measured_fraction_max 0.998
_diffrn_reflns_limit_h_max 13
_diffrn_reflns_limit_h_min -13
_diffrn_reflns_limit_k_max 25
_diffrn_reflns_limit_k_min -25
_diffrn_reflns_limit_l_max 17
_diffrn_reflns_limit_l_min -17
_diffrn_reflns_number 29410
_diffrn_reflns_point_group_measured_fraction_full 0.993
_diffrn_reflns_point_group_measured_fraction_max 0.990
_diffrn_reflns_theta_full 25.242
_diffrn_reflns_theta_max 26.025
_diffrn_reflns_theta_min 2.151
_exptl_absorpt_coefficient_mu 0.952
_exptl_absorpt_correction_T_max 0.96
_exptl_absorpt_correction_T_min 0.84
_exptl_absorpt_correction_type numerical
_exptl_absorpt_process_details 'SADABS-2016/2 - Bruker AXS'
_exptl_crystal_colour orange
_exptl_crystal_density_diffrn 1.570
_exptl_crystal_description plate
_exptl_crystal_F_000 1500
_exptl_crystal_size_max 0.19
_exptl_crystal_size_mid 0.14
_exptl_crystal_size_min 0.05
_refine_diff_density_max 0.601
_refine_diff_density_min -0.373
_refine_diff_density_rms 0.056
_refine_ls_abs_structure_details
;
 Flack x determined using 5091 quotients [(I+)-(I-)]/[(I+)+(I-)]
 (Parsons, Flack and Wagner, Acta Cryst. B69 (2013) 249-259).
;
_refine_ls_abs_structure_Flack -0.008(5)
_refine_ls_extinction_method none
_refine_ls_goodness_of_fit_ref 1.005
_refine_ls_hydrogen_treatment constr
_refine_ls_matrix_type full
_refine_ls_number_parameters 828
_refine_ls_number_reflns 12178
_refine_ls_number_restraints 49
_refine_ls_restrained_S_all 1.046
_refine_ls_R_factor_all 0.0280
_refine_ls_R_factor_gt 0.0235
_refine_ls_shift/su_max 0.002
_refine_ls_shift/su_mean 0.000
_refine_ls_structure_factor_coef Fsqd
_refine_ls_weighting_details 'w=1/[\s^2^(Fo^2^)+(0.0300P)^2^] where P=(Fo^2^+2Fc^2^)/3'
_refine_ls_weighting_scheme calc
_refine_ls_wR_factor_gt 0.0508
_refine_ls_wR_factor_ref 0.0523
_reflns_Friedel_coverage 0.928
_reflns_Friedel_fraction_full 0.986
_reflns_Friedel_fraction_max 0.982
_reflns_number_gt 11369
_reflns_number_total 12178
_reflns_threshold_expression 'I > 2\s(I)'
_cod_data_source_file c9dt04521j2.cif
_cod_data_source_block mo_ks676
_cod_depositor_comments 'Adding full bibliography for 7703178--7703193.cif.'
_cod_original_sg_symbol_H-M 'P 21'
_cod_database_code 7703191
_shelx_shelxl_version_number 2014/7
_shelx_space_group_comment
;
The symmetry employed for this shelxl refinement is uniquely defined
by the following loop, which should always be used as a source of
symmetry information in preference to the above space-group names.
They are only intended as comments.
;
_shelx_estimated_absorpt_t_min 0.840
_shelx_estimated_absorpt_t_max 0.954

loop_
_space_group_symop_operation_xyz
'x, y, z'
'-x, y+1/2, -z'

loop_
_atom_site_label
_atom_site_type_symbol
_atom_site_fract_x
_atom_site_fract_y
_atom_site_fract_z
_atom_site_U_iso_or_equiv
_atom_site_adp_type
_atom_site_occupancy
_atom_site_site_symmetry_order
_atom_site_calc_flag
_atom_site_refinement_flags_posn
_atom_site_refinement_flags_adp
_atom_site_refinement_flags_occupancy
Pd Pd 0.60805(2) 0.45866(2) 0.44302(2) 0.00992(6) Uani 1 1 d . . .
Cl1 Cl 0.47392(8) 0.51294(4) 0.33641(6) 0.01712(19) Uani 1 1 d . . .
Cl2 Cl 0.74196(8) 0.40494(4) 0.55031(6) 0.01619(18) Uani 1 1 d . . .
Fe1 Fe 0.38621(5) 0.65405(2) 0.51095(3) 0.01242(11) Uani 1 1 d . . .
P1 P 0.52332(8) 0.50310(4) 0.57679(6) 0.01094(18) Uani 1 1 d . . .
N11 N 0.4201(3) 0.65489(14) 0.2045(2) 0.0169(6) Uani 1 1 d . . .
N12 N 0.3487(3) 0.63374(15) 0.1303(2) 0.0227(7) Uani 1 1 d . . .
N13 N 0.2384(3) 0.62284(14) 0.1654(2) 0.0195(7) Uani 1 1 d . . .
C14 C 0.2378(3) 0.63640(16) 0.2595(3) 0.0183(8) Uani 1 1 d . . .
H14 H 0.1691 0.6321 0.2990 0.022 Uiso 1 1 calc R U .
C15 C 0.3572(3) 0.65771(15) 0.2860(2) 0.0142(7) Uani 1 1 d . . .
C111 C 0.4098(3) 0.68437(15) 0.3751(3) 0.0144(7) Uani 1 1 d . . .
C112 C 0.3471(4) 0.73225(15) 0.4273(3) 0.0172(8) Uani 1 1 d . . .
H112 H 0.2659 0.7495 0.4112 0.021 Uiso 1 1 calc R U .
C113 C 0.4283(4) 0.74917(16) 0.5075(3) 0.0211(8) Uani 1 1 d . . .
H113 H 0.4106 0.7798 0.5547 0.025 Uiso 1 1 calc R U .
C114 C 0.5395(3) 0.71293(16) 0.5052(3) 0.0193(8) Uani 1 1 d . . .
H114 H 0.6097 0.7153 0.5506 0.023 Uiso 1 1 calc R U .
C115 C 0.5300(3) 0.67228(16) 0.4241(3) 0.0160(8) Uani 1 1 d . . .
H115 H 0.5916 0.6427 0.4058 0.019 Uiso 1 1 calc R U .
C116 C 0.4057(3) 0.56571(16) 0.5717(2) 0.0136(7) Uani 1 1 d . . .
C117 C 0.2936(3) 0.56813(16) 0.5083(3) 0.0140(7) Uani 1 1 d . . .
H117 H 0.2758 0.5418 0.4540 0.017 Uiso 1 1 calc R U .
C118 C 0.2144(4) 0.61682(17) 0.5414(3) 0.0201(8) Uani 1 1 d . . .
H118 H 0.1343 0.6286 0.5130 0.024 Uiso 1 1 calc R U .
C119 C 0.2751(4) 0.64475(17) 0.6239(3) 0.0209(8) Uani 1 1 d . . .
H119 H 0.2426 0.6784 0.6603 0.025 Uiso 1 1 calc R U .
C120 C 0.3932(3) 0.61368(16) 0.6431(2) 0.0160(7) Uani 1 1 d . . .
H120 H 0.4531 0.6231 0.6942 0.019 Uiso 1 1 calc R U .
C121 C 0.4426(3) 0.44211(15) 0.6433(2) 0.0141(7) Uani 1 1 d . . .
C122 C 0.3809(3) 0.4590(2) 0.7248(2) 0.0210(7) Uani 1 1 d . . .
H122 H 0.3801 0.5023 0.7447 0.025 Uiso 1 1 calc R U .
C123 C 0.3209(4) 0.41301(19) 0.7766(3) 0.0246(9) Uani 1 1 d . . .
H123 H 0.2817 0.4247 0.8329 0.030 Uiso 1 1 calc R U .
C124 C 0.3180(4) 0.34989(18) 0.7462(3) 0.0220(8) Uani 1 1 d . . .
H124 H 0.2775 0.3183 0.7817 0.026 Uiso 1 1 calc R U .
C125 C 0.3747(4) 0.33346(18) 0.6633(3) 0.0213(8) Uani 1 1 d . . .
H125 H 0.3701 0.2907 0.6409 0.026 Uiso 1 1 calc R U .
C126 C 0.4382(3) 0.37897(16) 0.6132(3) 0.0157(7) Uani 1 1 d . . .
H126 H 0.4789 0.3669 0.5578 0.019 Uiso 1 1 calc R U .
C127 C 0.6461(3) 0.53566(16) 0.6589(2) 0.0146(7) Uani 1 1 d . . .
C128 C 0.6813(4) 0.5083(2) 0.7467(3) 0.0248(9) Uani 1 1 d . . .
H128 H 0.6416 0.4703 0.7659 0.030 Uiso 1 1 calc R U .
C129 C 0.7741(4) 0.5365(3) 0.8063(3) 0.0374(11) Uani 1 1 d . . .
H129 H 0.7983 0.5172 0.8659 0.045 Uiso 1 1 calc R U .
C130 C 0.8318(4) 0.5921(2) 0.7802(4) 0.0386(12) Uani 1 1 d . . .
H130 H 0.8923 0.6124 0.8229 0.046 Uiso 1 1 calc R U .
C131 C 0.8008(4) 0.61808(19) 0.6914(4) 0.0372(11) Uani 1 1 d . . .
H131 H 0.8424 0.6556 0.6721 0.045 Uiso 1 1 calc R U .
C132 C 0.7097(4) 0.59000(17) 0.6305(3) 0.0250(9) Uani 1 1 d . . .
H132 H 0.6902 0.6077 0.5690 0.030 Uiso 1 1 calc R U .
C133 C 0.5504(4) 0.6734(2) 0.1908(3) 0.0322(11) Uani 1 1 d . . .
H13A H 0.6080 0.6426 0.2229 0.048 Uiso 1 1 calc R U .
H13B H 0.5665 0.7160 0.2179 0.048 Uiso 1 1 calc R U .
H13C H 0.5639 0.6741 0.1225 0.048 Uiso 1 1 calc R U .
C134 C 0.1337(4) 0.59929(19) 0.1017(3) 0.0273(9) Uani 1 1 d . . .
H13D H 0.1306 0.6241 0.0416 0.033 Uiso 1 1 calc R U .
H13E H 0.0536 0.6067 0.1322 0.033 Uiso 1 1 calc R U .
C135 C 0.1440(4) 0.52909(19) 0.0783(3) 0.0241(9) Uani 1 1 d . . .
C136 C 0.2419(5) 0.4901(2) 0.1136(3) 0.0335(11) Uani 1 1 d . . .
H136 H 0.3083 0.5068 0.1547 0.040 Uiso 1 1 calc R U .
C137 C 0.2409(6) 0.4259(2) 0.0874(4) 0.0445(13) Uani 1 1 d . . .
H137 H 0.3071 0.3988 0.1115 0.053 Uiso 1 1 calc R U .
C138 C 0.1469(6) 0.4015(2) 0.0280(4) 0.0527(15) Uani 1 1 d . . .
H138 H 0.1475 0.3576 0.0110 0.063 Uiso 1 1 calc R U .
C139 C 0.0511(6) 0.4404(2) -0.0074(4) 0.0582(16) Uani 1 1 d . . .
H139 H -0.0140 0.4233 -0.0495 0.070 Uiso 1 1 calc R U .
C140 C 0.0487(5) 0.5037(2) 0.0175(4) 0.0407(12) Uani 1 1 d . . .
H140 H -0.0183 0.5302 -0.0069 0.049 Uiso 1 1 calc R U .
Fe2 Fe 1.00826(5) 0.38299(2) 0.36074(4) 0.01289(11) Uani 1 1 d . . .
P2 P 0.68169(8) 0.40493(4) 0.31223(6) 0.01072(18) Uani 1 1 d . . .
N21 N 1.0318(3) 0.43215(14) 0.6600(2) 0.0169(7) Uani 1 1 d . . .
N22 N 1.0075(3) 0.40006(15) 0.7372(2) 0.0232(7) Uani 1 1 d . . .
N23 N 1.0079(3) 0.34007(14) 0.7093(2) 0.0203(7) Uani 1 1 d . . .
C24 C 1.0316(3) 0.33357(18) 0.6167(3) 0.0200(8) Uani 1 1 d . . .
H24 H 1.0368 0.2949 0.5819 0.024 Uiso 1 1 calc R U .
C25 C 1.0467(3) 0.39434(16) 0.5830(3) 0.0160(7) Uani 1 1 d . . .
C211 C 1.0747(3) 0.41875(16) 0.4893(3) 0.0145(7) Uani 1 1 d . . .
C212 C 1.1766(3) 0.39763(17) 0.4359(3) 0.0175(8) Uani 1 1 d . . .
H212 H 1.2366 0.3657 0.4547 0.021 Uiso 1 1 calc R U .
C213 C 1.1717(3) 0.43322(18) 0.3491(3) 0.0207(8) Uani 1 1 d . . .
H213 H 1.2282 0.4292 0.2998 0.025 Uiso 1 1 calc R U .
C214 C 1.0681(3) 0.47561(15) 0.3494(3) 0.0180(8) Uani 1 1 d . . .
H214 H 1.0435 0.5049 0.3000 0.022 Uiso 1 1 calc R U .
C215 C 1.0073(3) 0.46740(16) 0.4350(2) 0.0164(7) Uani 1 1 d . . .
H215 H 0.9351 0.4899 0.4533 0.020 Uiso 1 1 calc R U .
C216 C 0.8284(3) 0.36131(15) 0.3141(2) 0.0131(7) Uani 1 1 d . . .
C217 C 0.8755(3) 0.31509(16) 0.3826(3) 0.0156(8) Uani 1 1 d . . .
H217 H 0.8404 0.3057 0.4415 0.019 Uiso 1 1 calc R U .
C218 C 0.9837(4) 0.28565(18) 0.3475(3) 0.0211(9) Uani 1 1 d . . .
H218 H 1.0335 0.2533 0.3787 0.025 Uiso 1 1 calc R U .
C219 C 1.0039(4) 0.31311(18) 0.2576(3) 0.0215(9) Uani 1 1 d . . .
H219 H 1.0698 0.3021 0.2182 0.026 Uiso 1 1 calc R U .
C220 C 0.9097(3) 0.35966(17) 0.2364(3) 0.0175(8) Uani 1 1 d . . .
H220 H 0.9017 0.3853 0.1805 0.021 Uiso 1 1 calc R U .
C221 C 0.5704(3) 0.34283(15) 0.2748(2) 0.0133(7) Uani 1 1 d . . .
C222 C 0.6054(4) 0.29219(16) 0.2180(3) 0.0201(8) Uani 1 1 d . . .
H222 H 0.6892 0.2898 0.1985 0.024 Uiso 1 1 calc R U .
C223 C 0.5187(4) 0.24522(19) 0.1895(3) 0.0266(10) Uani 1 1 d . . .
H223 H 0.5429 0.2114 0.1495 0.032 Uiso 1 1 calc R U .
C224 C 0.3974(4) 0.24749(18) 0.2191(3) 0.0251(9) Uani 1 1 d . . .
H224 H 0.3383 0.2153 0.1995 0.030 Uiso 1 1 calc R U .
C225 C 0.3623(4) 0.29637(18) 0.2769(3) 0.0227(9) Uani 1 1 d . . .
H225 H 0.2793 0.2975 0.2981 0.027 Uiso 1 1 calc R U .
C226 C 0.4477(3) 0.34436(16) 0.3046(3) 0.0167(8) Uani 1 1 d . . .
H226 H 0.4224 0.3783 0.3439 0.020 Uiso 1 1 calc R U .
C227 C 0.6945(3) 0.45624(18) 0.2099(2) 0.0155(7) Uani 1 1 d . . .
C228 C 0.7553(3) 0.51481(17) 0.2251(3) 0.0190(8) Uani 1 1 d . . .
H228 H 0.7856 0.5268 0.2877 0.023 Uiso 1 1 calc R U .
C229 C 0.7714(4) 0.55523(18) 0.1490(3) 0.0285(9) Uani 1 1 d . . .
H229 H 0.8139 0.5947 0.1593 0.034 Uiso 1 1 calc R U .
C230 C 0.7260(5) 0.5384(2) 0.0586(3) 0.0377(11) Uani 1 1 d . . .
H230 H 0.7355 0.5667 0.0068 0.045 Uiso 1 1 calc R U .
C231 C 0.6664(5) 0.4801(2) 0.0431(3) 0.0385(12) Uani 1 1 d . . .
H231 H 0.6367 0.4681 -0.0196 0.046 Uiso 1 1 calc R U .
C232 C 0.6500(4) 0.43942(17) 0.1189(3) 0.0260(9) Uani 1 1 d . . .
H232 H 0.6080 0.3998 0.1082 0.031 Uiso 1 1 calc R U .
C233 C 1.0406(5) 0.50197(18) 0.6651(3) 0.0317(10) Uani 1 1 d . . .
H23A H 0.9620 0.5208 0.6377 0.048 Uiso 1 1 calc R U .
H23B H 1.1111 0.5165 0.6291 0.048 Uiso 1 1 calc R U .
H23C H 1.0545 0.5152 0.7319 0.048 Uiso 1 1 calc R U .
C234 C 0.9882(4) 0.28882(19) 0.7791(3) 0.0318(10) Uani 1 1 d . . .
H23D H 1.0621 0.2872 0.8257 0.038 Uiso 1 1 calc R U .
H23E H 0.9833 0.2474 0.7451 0.038 Uiso 1 1 calc R U .
C235 C 0.8712(4) 0.29710(16) 0.8323(3) 0.0192(8) Uani 1 1 d . . .
C236 C 0.7603(4) 0.32304(18) 0.7904(3) 0.0238(9) Uani 1 1 d . . .
H236 H 0.7584 0.3389 0.7270 0.029 Uiso 1 1 calc R U .
C237 C 0.6533(4) 0.3257(2) 0.8408(3) 0.0317(10) Uani 1 1 d . . .
H237 H 0.5782 0.3435 0.8116 0.038 Uiso 1 1 calc R U .
C238 C 0.6541(4) 0.3028(2) 0.9337(4) 0.0354(11) Uani 1 1 d . . .
H238 H 0.5803 0.3049 0.9682 0.043 Uiso 1 1 calc R U .
C239 C 0.7646(5) 0.2766(2) 0.9754(3) 0.0362(11) Uani 1 1 d . . .
H239 H 0.7659 0.2599 1.0383 0.043 Uiso 1 1 calc R U .
C240 C 0.8722(4) 0.27493(19) 0.9259(3) 0.0274(9) Uani 1 1 d . . .
H240 H 0.9480 0.2584 0.9559 0.033 Uiso 1 1 calc R U .
C1S C 0.3113(7) 0.5959(3) -0.1106(4) 0.0554(15) Uani 1 1 d . . .
C2S C 0.4345(6) 0.5747(3) -0.0751(4) 0.0575(15) Uani 1 1 d . . .
H2S1 H 0.4831 0.5615 -0.1287 0.086 Uiso 1 1 calc R U .
H2S2 H 0.4259 0.5385 -0.0319 0.086 Uiso 1 1 calc R U .
H2S3 H 0.4785 0.6096 -0.0405 0.086 Uiso 1 1 calc R U .
N1S N 0.2152(6) 0.6126(4) -0.1398(4) 0.090(2) Uani 1 1 d . . .
B1 B -0.1147(5) 0.6600(2) 0.3886(4) 0.0308(11) Uani 1 1 d . . .
F1 F -0.1943(2) 0.69801(13) 0.3322(2) 0.0427(7) Uani 1 1 d . . .
F2 F -0.1749(3) 0.60744(12) 0.4203(2) 0.0509(8) Uani 1 1 d . . .
F3A F -0.0509(5) 0.69218(19) 0.4590(3) 0.0620(13) Uani 0.752(5) 1 d . U P
F4A F -0.0255(4) 0.6343(2) 0.3262(3) 0.0572(12) Uani 0.752(5) 1 d . U P
F3B F -0.1331(16) 0.7016(6) 0.4760(11) 0.0620(13) Uani 0.248(5) 1 d . U P
F4B F 0.0035(12) 0.6717(7) 0.3769(11) 0.0572(12) Uani 0.248(5) 1 d . U P
B2 B 0.7908(5) 0.7128(2) 0.0023(4) 0.0327(12) Uani 1 1 d . . .
F5 F 0.8393(3) 0.74286(12) -0.07269(19) 0.0420(7) Uani 1 1 d . . .
F6 F 0.6820(2) 0.67857(11) -0.02472(18) 0.0343(6) Uani 1 1 d . . .
F7A F 0.7844(10) 0.7455(5) 0.0789(8) 0.0552(16) Uani 0.454(9) 1 d . U P
F8A F 0.8747(8) 0.6810(4) 0.0646(7) 0.0463(14) Uani 0.454(9) 1 d . U P
F7B F 0.7491(8) 0.7649(4) 0.0632(6) 0.0552(16) Uani 0.546(9) 1 d . U P
F8B F 0.8874(6) 0.6637(3) 0.0227(6) 0.0463(14) Uani 0.546(9) 1 d . U P

loop_
_atom_site_aniso_label
_atom_site_aniso_U_11
_atom_site_aniso_U_22
_atom_site_aniso_U_33
_atom_site_aniso_U_23
_atom_site_aniso_U_13
_atom_site_aniso_U_12
Pd 0.00985(12) 0.01060(11) 0.00937(12) -0.00047(10) 0.00114(9) 0.00147(10)
Cl1 0.0175(5) 0.0190(4) 0.0147(5) 0.0015(3) -0.0002(3) 0.0075(3)
Cl2 0.0144(4) 0.0208(4) 0.0133(4) 0.0022(3) 0.0005(3) 0.0051(3)
Fe1 0.0146(3) 0.0099(2) 0.0130(3) -0.00063(19) 0.0022(2) 0.00097(19)
P1 0.0122(5) 0.0100(4) 0.0108(4) 0.0000(3) 0.0020(3) 0.0008(3)
N11 0.0181(17) 0.0187(15) 0.0138(16) -0.0014(13) 0.0006(12) -0.0009(13)
N12 0.0241(19) 0.0256(17) 0.0181(17) -0.0027(13) -0.0003(14) -0.0019(13)
N13 0.0179(17) 0.0203(15) 0.0195(17) -0.0023(13) -0.0044(13) 0.0009(13)
C14 0.0173(19) 0.0184(18) 0.019(2) -0.0005(15) 0.0012(15) 0.0014(14)
C15 0.0184(19) 0.0095(16) 0.0147(18) 0.0008(14) 0.0015(14) 0.0028(14)
C111 0.0166(19) 0.0108(15) 0.0160(18) 0.0013(14) 0.0014(14) -0.0003(14)
C112 0.023(2) 0.0088(16) 0.0201(19) 0.0008(14) 0.0021(15) 0.0057(14)
C113 0.036(2) 0.0092(17) 0.018(2) -0.0028(14) 0.0032(17) -0.0015(15)
C114 0.022(2) 0.0176(18) 0.018(2) 0.0009(15) -0.0005(17) -0.0088(16)
C115 0.0142(18) 0.0172(17) 0.0167(19) 0.0002(14) 0.0015(15) -0.0010(14)
C116 0.0159(19) 0.0132(16) 0.0120(18) 0.0015(13) 0.0024(14) 0.0011(14)
C117 0.0126(18) 0.0137(16) 0.0161(18) 0.0016(14) 0.0034(14) -0.0038(13)
C118 0.0129(19) 0.0187(18) 0.029(2) 0.0059(16) 0.0061(16) 0.0027(15)
C119 0.025(2) 0.0176(18) 0.021(2) 0.0023(15) 0.0116(16) 0.0072(16)
C120 0.019(2) 0.0163(17) 0.0139(18) 0.0011(14) 0.0063(14) 0.0022(14)
C121 0.0117(17) 0.0165(19) 0.0141(17) 0.0031(13) -0.0001(14) 0.0002(13)
C122 0.0243(19) 0.0198(16) 0.0195(18) 0.0003(18) 0.0081(14) 0.0021(18)
C123 0.021(2) 0.034(2) 0.019(2) 0.0053(17) 0.0085(16) 0.0006(17)
C124 0.0138(19) 0.0231(19) 0.029(2) 0.0119(17) 0.0012(16) -0.0016(15)
C125 0.017(2) 0.0162(17) 0.030(2) 0.0030(16) 0.0000(17) -0.0011(15)
C126 0.0128(18) 0.0154(17) 0.0188(19) 0.0015(15) 0.0002(14) 0.0026(14)
C127 0.0137(18) 0.0160(17) 0.0145(18) -0.0051(14) 0.0030(14) 0.0024(14)
C128 0.021(2) 0.039(2) 0.015(2) -0.0003(17) 0.0049(16) -0.0022(17)
C129 0.028(2) 0.071(3) 0.013(2) -0.008(2) -0.0013(18) -0.001(2)
C130 0.022(2) 0.051(3) 0.041(3) -0.026(2) -0.005(2) -0.001(2)
C131 0.023(2) 0.019(2) 0.068(3) -0.006(2) -0.005(2) -0.0032(17)
C132 0.023(2) 0.0168(18) 0.035(2) 0.0047(16) -0.0056(18) 0.0003(16)
C133 0.022(2) 0.051(3) 0.025(2) -0.010(2) 0.0139(18) -0.010(2)
C134 0.020(2) 0.031(2) 0.029(2) -0.0062(18) -0.0079(17) 0.0016(17)
C135 0.030(2) 0.0238(19) 0.019(2) -0.0010(16) 0.0011(17) -0.0064(17)
C136 0.045(3) 0.027(2) 0.028(2) 0.0018(18) -0.003(2) -0.001(2)
C137 0.070(4) 0.030(2) 0.033(3) 0.006(2) 0.002(3) 0.009(2)
C138 0.093(5) 0.023(2) 0.043(3) -0.008(2) 0.008(3) -0.010(3)
C139 0.067(4) 0.048(3) 0.059(4) -0.027(3) -0.006(3) -0.017(3)
C140 0.036(3) 0.042(3) 0.043(3) -0.014(2) -0.008(2) -0.006(2)
Fe2 0.0092(2) 0.0156(2) 0.0141(3) -0.0009(2) 0.0021(2) 0.00069(19)
P2 0.0104(4) 0.0120(4) 0.0099(4) -0.0005(3) 0.0013(3) 0.0001(3)
N21 0.0141(16) 0.0204(15) 0.0167(17) 0.0013(13) 0.0051(13) 0.0013(12)
N22 0.0202(17) 0.0296(18) 0.0206(18) 0.0035(14) 0.0064(14) 0.0007(14)
N23 0.0160(17) 0.0225(16) 0.0230(18) 0.0054(14) 0.0072(13) 0.0029(13)
C24 0.018(2) 0.0226(18) 0.019(2) 0.0016(16) 0.0034(15) 0.0013(15)
C25 0.0119(17) 0.0192(18) 0.0170(19) -0.0012(15) 0.0008(14) -0.0001(14)
C211 0.0120(18) 0.0163(17) 0.0152(18) -0.0010(14) 0.0018(14) -0.0038(13)
C212 0.0111(18) 0.0210(19) 0.020(2) 0.0009(15) 0.0012(15) 0.0013(14)
C213 0.0133(19) 0.0292(19) 0.020(2) -0.0013(16) 0.0027(15) -0.0087(15)
C214 0.0195(19) 0.0154(19) 0.0187(19) 0.0038(13) -0.0014(15) -0.0039(14)
C215 0.0153(17) 0.0130(17) 0.0210(18) -0.0031(15) 0.0014(14) 0.0012(14)
C216 0.0108(17) 0.0130(16) 0.0153(18) -0.0036(13) -0.0004(14) 0.0004(13)
C217 0.0141(18) 0.0119(17) 0.021(2) 0.0002(14) 0.0027(16) 0.0000(14)
C218 0.016(2) 0.0182(18) 0.029(2) -0.0066(17) -0.0001(17) 0.0031(15)
C219 0.0165(19) 0.029(2) 0.020(2) -0.0132(16) 0.0033(17) 0.0006(16)
C220 0.0098(18) 0.0282(19) 0.0147(18) -0.0052(15) 0.0013(14) 0.0006(15)
C221 0.0161(18) 0.0135(16) 0.0099(17) 0.0012(13) -0.0006(14) -0.0006(13)
C222 0.022(2) 0.0199(19) 0.019(2) -0.0027(16) 0.0051(16) -0.0025(15)
C223 0.035(3) 0.021(2) 0.024(2) -0.0079(16) 0.0018(19) -0.0082(17)
C224 0.029(2) 0.021(2) 0.024(2) 0.0028(16) -0.0068(18) -0.0114(17)
C225 0.0136(19) 0.026(2) 0.027(2) 0.0043(17) -0.0049(17) -0.0052(16)
C226 0.0144(19) 0.0162(17) 0.0190(19) -0.0004(14) -0.0020(15) 0.0025(14)
C227 0.0183(17) 0.0142(15) 0.0144(16) 0.0011(16) 0.0048(13) 0.0049(16)
C228 0.019(2) 0.0185(18) 0.020(2) 0.0014(15) 0.0059(15) 0.0007(15)
C229 0.038(3) 0.0186(19) 0.031(2) 0.0043(17) 0.0155(19) 0.0000(17)
C230 0.061(3) 0.026(2) 0.028(2) 0.0118(19) 0.017(2) 0.004(2)
C231 0.068(4) 0.033(2) 0.014(2) 0.0043(17) 0.002(2) -0.001(2)
C232 0.043(3) 0.0184(19) 0.017(2) 0.0012(15) 0.0007(18) -0.0034(16)
C233 0.044(3) 0.022(2) 0.030(3) -0.0051(19) 0.008(2) -0.0009(19)
C234 0.030(2) 0.032(2) 0.035(3) 0.018(2) 0.013(2) 0.0118(18)
C235 0.021(2) 0.0147(18) 0.022(2) 0.0019(15) 0.0051(17) -0.0004(14)
C236 0.021(2) 0.029(2) 0.021(2) 0.0041(17) 0.0004(17) 0.0002(16)
C237 0.020(2) 0.035(2) 0.040(3) 0.002(2) 0.0004(19) 0.0010(17)
C238 0.029(2) 0.038(2) 0.041(3) -0.002(2) 0.021(2) -0.001(2)
C239 0.047(3) 0.040(2) 0.024(2) 0.0049(19) 0.015(2) 0.002(2)
C240 0.029(2) 0.030(2) 0.024(2) 0.0048(17) 0.0029(18) 0.0039(17)
C1S 0.070(4) 0.067(4) 0.031(3) -0.007(3) 0.017(3) -0.012(3)
C2S 0.074(4) 0.063(4) 0.037(3) -0.012(3) 0.010(3) -0.003(3)
N1S 0.067(4) 0.155(6) 0.051(3) 0.020(4) 0.020(3) 0.000(4)
B1 0.023(3) 0.030(3) 0.039(3) 0.002(2) -0.001(2) -0.004(2)
F1 0.0260(14) 0.0491(16) 0.0521(18) 0.0130(13) -0.0043(12) 0.0061(12)
F2 0.064(2) 0.0297(14) 0.0614(19) 0.0051(13) 0.0199(16) -0.0055(13)
F3A 0.071(3) 0.0410(17) 0.068(2) -0.0073(16) -0.039(2) 0.0005(19)
F4A 0.0394(19) 0.061(2) 0.074(2) 0.0089(18) 0.0284(18) 0.0114(17)
F3B 0.071(3) 0.0410(17) 0.068(2) -0.0073(16) -0.039(2) 0.0005(19)
F4B 0.0394(19) 0.061(2) 0.074(2) 0.0089(18) 0.0284(18) 0.0114(17)
B2 0.037(3) 0.034(3) 0.026(3) 0.010(2) -0.007(2) -0.014(2)
F5 0.0425(16) 0.0474(15) 0.0359(15) 0.0095(12) 0.0018(12) -0.0162(12)
F6 0.0314(14) 0.0343(13) 0.0361(15) 0.0079(11) -0.0061(11) -0.0129(11)
F7A 0.061(3) 0.056(3) 0.049(2) -0.017(2) 0.009(2) -0.008(2)
F8A 0.0399(19) 0.045(2) 0.053(3) 0.017(2) -0.005(2) -0.0063(17)
F7B 0.061(3) 0.056(3) 0.049(2) -0.017(2) 0.009(2) -0.008(2)
F8B 0.0399(19) 0.045(2) 0.053(3) 0.017(2) -0.005(2) -0.0063(17)

loop_
_atom_type_symbol
_atom_type_description
_atom_type_scat_dispersion_real
_atom_type_scat_dispersion_imag
_atom_type_scat_source
C C 0.0033 0.0016 'International Tables Vol C Tables 4.2.6.8 and 6.1.1.4'
H H 0.0000 0.0000 'International Tables Vol C Tables 4.2.6.8 and 6.1.1.4'
B B 0.0013 0.0007 'International Tables Vol C Tables 4.2.6.8 and 6.1.1.4'
Cl Cl 0.1484 0.1585 'International Tables Vol C Tables 4.2.6.8 and 6.1.1.4'
F F 0.0171 0.0103 'International Tables Vol C Tables 4.2.6.8 and 6.1.1.4'
Fe Fe 0.3463 0.8444 'International Tables Vol C Tables 4.2.6.8 and 6.1.1.4'
N N 0.0061 0.0033 'International Tables Vol C Tables 4.2.6.8 and 6.1.1.4'
P P 0.1023 0.0942 'International Tables Vol C Tables 4.2.6.8 and 6.1.1.4'
Pd Pd -0.9988 1.0072 'International Tables Vol C Tables 4.2.6.8 and 6.1.1.4'

loop_
_geom_angle_atom_site_label_1
_geom_angle_atom_site_label_2
_geom_angle_atom_site_label_3
_geom_angle
Cl2 Pd Cl1 179.62(4)
Cl2 Pd P1 85.57(3)
Cl1 Pd P1 94.09(3)
Cl2 Pd P2 93.13(3)
Cl1 Pd P2 87.23(3)
P1 Pd P2 174.28(3)
C120 Fe1 C111 168.92(14)
C120 Fe1 C116 41.12(13)
C111 Fe1 C116 131.04(14)
C120 Fe1 C112 148.33(14)
C111 Fe1 C112 41.06(14)
C116 Fe1 C112 167.95(14)
C120 Fe1 C113 115.56(15)
C111 Fe1 C113 68.54(14)
C116 Fe1 C113 151.28(15)
C112 Fe1 C113 40.64(14)
C120 Fe1 C119 40.82(14)
C111 Fe1 C119 149.94(14)
C116 Fe1 C119 68.81(14)
C112 Fe1 C119 114.55(15)
C113 Fe1 C119 104.43(15)
C120 Fe1 C114 107.69(15)
C111 Fe1 C114 68.26(14)
C116 Fe1 C114 120.16(15)
C112 Fe1 C114 68.13(15)
C113 Fe1 C114 40.21(16)
C119 Fe1 C114 126.01(16)
C120 Fe1 C117 68.96(14)
C111 Fe1 C117 110.13(14)
C116 Fe1 C117 41.23(13)
C112 Fe1 C117 127.86(14)
C113 Fe1 C117 163.94(15)
C119 Fe1 C117 68.29(15)
C114 Fe1 C117 155.44(15)
C120 Fe1 C115 129.38(15)
C111 Fe1 C115 40.99(14)
C116 Fe1 C115 110.95(14)
C112 Fe1 C115 68.94(15)
C113 Fe1 C115 68.39(15)
C119 Fe1 C115 165.35(15)
C114 Fe1 C115 40.52(14)
C117 Fe1 C115 121.86(14)
C120 Fe1 C118 68.47(15)
C111 Fe1 C118 118.50(15)
C116 Fe1 C118 68.70(14)
C112 Fe1 C118 105.86(15)
C113 Fe1 C118 125.00(16)
C119 Fe1 C118 40.34(15)
C114 Fe1 C118 162.88(15)
C117 Fe1 C118 40.45(14)
C115 Fe1 C118 154.17(15)
C116 P1 C127 102.65(16)
C116 P1 C121 100.41(16)
C127 P1 C121 106.22(16)
C116 P1 Pd 124.04(12)
C127 P1 Pd 111.24(12)
C121 P1 Pd 110.58(11)
N12 N11 C15 112.8(3)
N12 N11 C133 118.9(3)
C15 N11 C133 128.3(3)
N13 N12 N11 104.0(3)
N12 N13 C14 112.9(3)
N12 N13 C134 119.2(3)
C14 N13 C134 127.9(3)
N13 C14 C15 105.6(3)
N13 C14 H14 127.2
C15 C14 H14 127.2
N11 C15 C14 104.7(3)
N11 C15 C111 123.9(3)
C14 C15 C111 131.1(3)
C112 C111 C115 107.9(3)
C112 C111 C15 123.0(3)
C115 C111 C15 128.9(3)
C112 C111 Fe1 69.5(2)
C115 C111 Fe1 69.9(2)
C15 C111 Fe1 128.5(2)
C113 C112 C111 107.5(3)
C113 C112 Fe1 69.7(2)
C111 C112 Fe1 69.42(19)
C113 C112 H112 126.2
C111 C112 H112 126.2
Fe1 C112 H112 126.2
C114 C113 C112 108.4(3)
C114 C113 Fe1 70.13(19)
C112 C113 Fe1 69.65(19)
C114 C113 H113 125.8
C112 C113 H113 125.8
Fe1 C113 H113 126.0
C113 C114 C115 109.0(3)
C113 C114 Fe1 69.7(2)
C115 C114 Fe1 69.8(2)
C113 C114 H114 125.5
C115 C114 H114 125.5
Fe1 C114 H114 126.6
C114 C115 C111 107.1(3)
C114 C115 Fe1 69.7(2)
C111 C115 Fe1 69.1(2)
C114 C115 H115 126.5
C111 C115 H115 126.5
Fe1 C115 H115 126.4
C120 C116 C117 107.3(3)
C120 C116 P1 125.2(3)
C117 C116 P1 126.3(3)
C120 C116 Fe1 69.20(19)
C117 C116 Fe1 69.69(19)
P1 C116 Fe1 136.4(2)
C118 C117 C116 107.9(3)
C118 C117 Fe1 70.0(2)
C116 C117 Fe1 69.08(19)
C118 C117 H117 126.1
C116 C117 H117 126.1
Fe1 C117 H117 126.5
C119 C118 C117 108.5(3)
C119 C118 Fe1 69.5(2)
C117 C118 Fe1 69.6(2)
C119 C118 H118 125.8
C117 C118 H118 125.8
Fe1 C118 H118 126.7
C118 C119 C120 108.3(3)
C118 C119 Fe1 70.1(2)
C120 C119 Fe1 69.1(2)
C118 C119 H119 125.8
C120 C119 H119 125.8
Fe1 C119 H119 126.5
C119 C120 C116 108.0(3)
C119 C120 Fe1 70.0(2)
C116 C120 Fe1 69.68(19)
C119 C120 H120 126.0
C116 C120 H120 126.0
Fe1 C120 H120 125.9
C126 C121 C122 118.8(3)
C126 C121 P1 121.2(3)
C122 C121 P1 120.0(3)
C123 C122 C121 120.5(4)
C123 C122 H122 119.7
C121 C122 H122 119.7
C122 C123 C124 120.1(4)
C122 C123 H123 119.9
C124 C123 H123 119.9
C125 C124 C123 119.4(4)
C125 C124 H124 120.3
C123 C124 H124 120.3
C126 C125 C124 120.5(3)
C126 C125 H125 119.8
C124 C125 H125 119.8
C125 C126 C121 120.6(4)
C125 C126 H126 119.7
C121 C126 H126 119.7
C128 C127 C132 118.9(3)
C128 C127 P1 123.4(3)
C132 C127 P1 117.7(3)
C129 C128 C127 120.1(4)
C129 C128 H128 119.9
C127 C128 H128 119.9
C130 C129 C128 120.8(4)
C130 C129 H129 119.6
C128 C129 H129 119.6
C129 C130 C131 119.2(4)
C129 C130 H130 120.4
C131 C130 H130 120.4
C130 C131 C132 120.6(4)
C130 C131 H131 119.7
C132 C131 H131 119.7
C131 C132 C127 120.2(4)
C131 C132 H132 119.9
C127 C132 H132 119.9
N11 C133 H13A 109.5
N11 C133 H13B 109.5
H13A C133 H13B 109.5
N11 C133 H13C 109.5
H13A C133 H13C 109.5
H13B C133 H13C 109.5
N13 C134 C135 113.3(3)
N13 C134 H13D 108.9
C135 C134 H13D 108.9
N13 C134 H13E 108.9
C135 C134 H13E 108.9
H13D C134 H13E 107.7
C140 C135 C136 119.6(4)
C140 C135 C134 116.5(4)
C136 C135 C134 123.9(4)
C135 C136 C137 118.8(5)
C135 C136 H136 120.6
C137 C136 H136 120.6
C138 C137 C136 121.2(5)
C138 C137 H137 119.4
C136 C137 H137 119.4
C137 C138 C139 119.9(4)
C137 C138 H138 120.1
C139 C138 H138 120.1
C138 C139 C140 120.5(5)
C138 C139 H139 119.8
C140 C139 H139 119.8
C139 C140 C135 120.1(5)
C139 C140 H140 119.9
C135 C140 H140 119.9
C216 Fe2 C220 41.32(14)
C216 Fe2 C211 129.24(14)
C220 Fe2 C211 167.70(14)
C216 Fe2 C212 167.30(15)
C220 Fe2 C212 149.81(14)
C211 Fe2 C212 40.97(14)
C216 Fe2 C217 41.19(14)
C220 Fe2 C217 68.89(15)
C211 Fe2 C217 109.02(15)
C212 Fe2 C217 128.21(14)
C216 Fe2 C213 151.04(14)
C220 Fe2 C213 116.55(15)
C211 Fe2 C213 68.57(15)
C212 Fe2 C213 40.85(14)
C217 Fe2 C213 165.72(14)
C216 Fe2 C214 118.46(14)
C220 Fe2 C214 107.78(15)
C211 Fe2 C214 68.26(14)
C212 Fe2 C214 68.40(14)
C217 Fe2 C214 153.11(14)
C213 Fe2 C214 40.39(15)
C216 Fe2 C215 108.69(13)
C220 Fe2 C215 128.53(14)
C211 Fe2 C215 41.09(13)
C212 Fe2 C215 68.97(14)
C217 Fe2 C215 119.80(15)
C213 Fe2 C215 68.31(15)
C214 Fe2 C215 40.26(14)
C216 Fe2 C219 68.69(14)
C220 Fe2 C219 40.46(15)
C211 Fe2 C219 151.11(15)
C212 Fe2 C219 116.72(15)
C217 Fe2 C219 68.05(16)
C213 Fe2 C219 106.85(16)
C214 Fe2 C219 127.68(16)
C215 Fe2 C219 165.85(16)
C216 Fe2 C218 68.83(14)
C220 Fe2 C218 68.30(15)
C211 Fe2 C218 118.56(15)
C212 Fe2 C218 107.28(15)
C217 Fe2 C218 40.53(15)
C213 Fe2 C218 127.17(16)
C214 Fe2 C218 165.05(16)
C215 Fe2 C218 153.16(16)
C219 Fe2 C218 40.19(16)
C216 P2 C227 101.69(16)
C216 P2 C221 100.82(15)
C227 P2 C221 106.13(16)
C216 P2 Pd 124.52(12)
C227 P2 Pd 112.69(12)
C221 P2 Pd 109.16(12)
N22 N21 C25 113.4(3)
N22 N21 C233 118.9(3)
C25 N21 C233 127.6(3)
N21 N22 N23 103.7(3)
N22 N23 C24 112.9(3)
N22 N23 C234 119.5(3)
C24 N23 C234 127.6(3)
N23 C24 C25 105.8(3)
N23 C24 H24 127.1
C25 C24 H24 127.1
N21 C25 C24 104.2(3)
N21 C25 C211 123.7(3)
C24 C25 C211 132.2(3)
C212 C211 C215 108.1(3)
C212 C211 C25 124.8(3)
C215 C211 C25 127.1(3)
C212 C211 Fe2 69.6(2)
C215 C211 Fe2 70.05(19)
C25 C211 Fe2 126.2(2)
C213 C212 C211 107.5(3)
C213 C212 Fe2 69.8(2)
C211 C212 Fe2 69.4(2)
C213 C212 H212 126.3
C211 C212 H212 126.3
Fe2 C212 H212 126.1
C214 C213 C212 108.1(3)
C214 C213 Fe2 70.0(2)
C212 C213 Fe2 69.3(2)
C214 C213 H213 126.0
C212 C213 H213 126.0
Fe2 C213 H213 126.3
C215 C214 C213 109.0(3)
C215 C214 Fe2 69.94(19)
C213 C214 Fe2 69.6(2)
C215 C214 H214 125.5
C213 C214 H214 125.5
Fe2 C214 H214 126.5
C214 C215 C211 107.3(3)
C214 C215 Fe2 69.79(19)
C211 C215 Fe2 68.86(19)
C214 C215 H215 126.4
C211 C215 H215 126.4
Fe2 C215 H215 126.6
C217 C216 C220 107.0(3)
C217 C216 P2 128.0(3)
C220 C216 P2 124.3(3)
C217 C216 Fe2 69.75(19)
C220 C216 Fe2 69.50(19)
P2 C216 Fe2 133.23(18)
C218 C217 C216 108.4(3)
C218 C217 Fe2 70.5(2)
C216 C217 Fe2 69.06(19)
C218 C217 H217 125.8
C216 C217 H217 125.8
Fe2 C217 H217 126.1
C219 C218 C217 107.9(3)
C219 C218 Fe2 69.7(2)
C217 C218 Fe2 68.9(2)
C219 C218 H218 126.1
C217 C218 H218 126.1
Fe2 C218 H218 126.9
C218 C219 C220 108.7(3)
C218 C219 Fe2 70.1(2)
C220 C219 Fe2 69.0(2)
C218 C219 H219 125.6
C220 C219 H219 125.6
Fe2 C219 H219 126.8
C219 C220 C216 108.0(3)
C219 C220 Fe2 70.5(2)
C216 C220 Fe2 69.17(19)
C219 C220 H220 126.0
C216 C220 H220 126.0
Fe2 C220 H220 125.9
C222 C221 C226 118.6(3)
C222 C221 P2 121.2(3)
C226 C221 P2 120.1(3)
C223 C222 C221 120.5(4)
C223 C222 H222 119.8
C221 C222 H222 119.8
C224 C223 C222 120.3(4)
C224 C223 H223 119.9
C222 C223 H223 119.9
C225 C224 C223 119.9(4)
C225 C224 H224 120.1
C223 C224 H224 120.1
C224 C225 C226 120.4(4)
C224 C225 H225 119.8
C226 C225 H225 119.8
C225 C226 C221 120.3(3)
C225 C226 H226 119.8
C221 C226 H226 119.8
C232 C227 C228 119.6(3)
C232 C227 P2 123.1(3)
C228 C227 P2 117.3(3)
C229 C228 C227 119.9(4)
C229 C228 H228 120.0
C227 C228 H228 120.0
C230 C229 C228 120.2(4)
C230 C229 H229 119.9
C228 C229 H229 119.9
C229 C230 C231 120.0(4)
C229 C230 H230 120.0
C231 C230 H230 120.0
C232 C231 C230 120.1(4)
C232 C231 H231 119.9
C230 C231 H231 119.9
C227 C232 C231 120.2(4)
C227 C232 H232 119.9
C231 C232 H232 119.9
N21 C233 H23A 109.5
N21 C233 H23B 109.5
H23A C233 H23B 109.5
N21 C233 H23C 109.5
H23A C233 H23C 109.5
H23B C233 H23C 109.5
N23 C234 C235 113.8(3)
N23 C234 H23D 108.8
C235 C234 H23D 108.8
N23 C234 H23E 108.8
C235 C234 H23E 108.8
H23D C234 H23E 107.7
C236 C235 C240 118.9(4)
C236 C235 C234 122.7(4)
C240 C235 C234 118.4(4)
C237 C236 C235 120.2(4)
C237 C236 H236 119.9
C235 C236 H236 119.9
C236 C237 C238 120.8(4)
C236 C237 H237 119.6
C238 C237 H237 119.6
C239 C238 C237 119.0(4)
C239 C238 H238 120.5
C237 C238 H238 120.5
C240 C239 C238 120.3(4)
C240 C239 H239 119.8
C238 C239 H239 119.8
C239 C240 C235 120.8(4)
C239 C240 H240 119.6
C235 C240 H240 119.6
N1S C1S C2S 178.9(6)
C1S C2S H2S1 109.5
C1S C2S H2S2 109.5
H2S1 C2S H2S2 109.5
C1S C2S H2S3 109.5
H2S1 C2S H2S3 109.5
H2S2 C2S H2S3 109.5
F4B B1 F3A 63.5(7)
F4B B1 F2 132.2(7)
F3A B1 F2 113.0(5)
F4B B1 F1 112.4(7)
F3A B1 F1 113.3(4)
F2 B1 F1 111.8(4)
F4B B1 F4A 46.6(7)
F3A B1 F4A 108.4(5)
F2 B1 F4A 103.9(4)
F1 B1 F4A 105.8(4)
F4B B1 F3B 99.7(10)
F3A B1 F3B 37.6(6)
F2 B1 F3B 96.4(7)
F1 B1 F3B 91.4(6)
F4A B1 F3B 145.8(7)
F3B F3A B1 81.9(9)
F3B F3A F4B 135.8(11)
B1 F3A F4B 56.8(6)
F4B F4A B1 60.1(7)
F3A F3B B1 60.5(9)
F4A F4B B1 73.3(9)
F4A F4B F3A 130.5(12)
B1 F4B F3A 59.8(6)
F7A B2 F5 116.5(6)
F7A B2 F8A 78.1(8)
F5 B2 F8A 116.9(6)
F7A B2 F6 114.6(6)
F5 B2 F6 112.2(4)
F8A B2 F6 114.6(5)
F7A B2 F8B 106.6(8)
F5 B2 F8B 100.4(5)
F8A B2 F8B 28.7(4)
F6 B2 F8B 104.6(4)
F7A B2 F7B 23.3(6)
F5 B2 F7B 104.5(5)
F8A B2 F7B 101.3(7)
F6 B2 F7B 105.3(5)
F8B B2 F7B 129.7(7)
F7B F7A B2 97.0(18)
F7B F7A F8A 150(2)
B2 F7A F8A 53.5(6)
F8B F8A B2 82.6(11)
F8B F8A F7A 130.6(12)
B2 F8A F7A 48.4(5)
F7A F7B B2 59.8(16)
F8A F8B B2 68.7(10)

loop_
_geom_bond_atom_site_label_1
_geom_bond_atom_site_label_2
_geom_bond_distance
Pd Cl2 2.2995(8)
Pd Cl1 2.3010(8)
Pd P1 2.3307(9)
Pd P2 2.3335(9)
Fe1 C120 2.037(3)
Fe1 C111 2.042(4)
Fe1 C116 2.043(3)
Fe1 C112 2.044(3)
Fe1 C113 2.045(3)
Fe1 C119 2.049(4)
Fe1 C114 2.051(3)
Fe1 C117 2.052(3)
Fe1 C115 2.053(4)
Fe1 C118 2.057(4)
P1 C116 1.811(4)
P1 C127 1.818(4)
P1 C121 1.830(3)
N11 N12 1.325(4)
N11 C15 1.364(5)
N11 C133 1.464(5)
N12 N13 1.321(4)
N13 C14 1.353(5)
N13 C134 1.468(5)
C14 C15 1.375(5)
C14 H14 0.9500
C15 C111 1.450(5)
C111 C112 1.433(5)
C111 C115 1.434(5)
C112 C113 1.420(5)
C112 H112 0.9500
C113 C114 1.408(5)
C113 H113 0.9500
C114 C115 1.421(5)
C114 H114 0.9500
C115 H115 0.9500
C116 C120 1.433(5)
C116 C117 1.442(5)
C117 C118 1.420(5)
C117 H117 0.9500
C118 C119 1.416(5)
C118 H118 0.9500
C119 C120 1.425(5)
C119 H119 0.9500
C120 H120 0.9500
C121 C126 1.389(5)
C121 C122 1.402(5)
C122 C123 1.389(5)
C122 H122 0.9500
C123 C124 1.390(5)
C123 H123 0.9500
C124 C125 1.389(6)
C124 H124 0.9500
C125 C126 1.387(5)
C125 H125 0.9500
C126 H126 0.9500
C127 C128 1.389(5)
C127 C132 1.396(5)
C128 C129 1.384(6)
C128 H128 0.9500
C129 C130 1.378(7)
C129 H129 0.9500
C130 C131 1.381(7)
C130 H130 0.9500
C131 C132 1.382(6)
C131 H131 0.9500
C132 H132 0.9500
C133 H13A 0.9800
C133 H13B 0.9800
C133 H13C 0.9800
C134 C135 1.513(5)
C134 H13D 0.9900
C134 H13E 0.9900
C135 C140 1.388(6)
C135 C136 1.390(6)
C136 C137 1.393(6)
C136 H136 0.9500
C137 C138 1.361(7)
C137 H137 0.9500
C138 C139 1.371(8)
C138 H138 0.9500
C139 C140 1.374(7)
C139 H139 0.9500
C140 H140 0.9500
Fe2 C216 2.033(3)
Fe2 C220 2.038(3)
Fe2 C211 2.039(4)
Fe2 C212 2.041(4)
Fe2 C217 2.042(4)
Fe2 C213 2.048(4)
Fe2 C214 2.053(3)
Fe2 C215 2.055(3)
Fe2 C219 2.058(4)
Fe2 C218 2.064(4)
P2 C216 1.807(3)
P2 C227 1.808(4)
P2 C221 1.814(3)
N21 N22 1.317(4)
N21 C25 1.358(5)
N21 C233 1.468(5)
N22 N23 1.317(4)
N23 C24 1.348(5)
N23 C234 1.479(5)
C24 C25 1.372(5)
C24 H24 0.9500
C25 C211 1.461(5)
C211 C212 1.428(5)
C211 C215 1.437(5)
C212 C213 1.427(5)
C212 H212 0.9500
C213 C214 1.416(5)
C213 H213 0.9500
C214 C215 1.414(5)
C214 H214 0.9500
C215 H215 0.9500
C216 C217 1.434(5)
C216 C220 1.436(5)
C217 C218 1.422(5)
C217 H217 0.9500
C218 C219 1.416(6)
C218 H218 0.9500
C219 C220 1.417(5)
C219 H219 0.9500
C220 H220 0.9500
C221 C222 1.394(5)
C221 C226 1.396(5)
C222 C223 1.390(5)
C222 H222 0.9500
C223 C224 1.382(6)
C223 H223 0.9500
C224 C225 1.374(6)
C224 H224 0.9500
C225 C226 1.394(5)
C225 H225 0.9500
C226 H226 0.9500
C227 C232 1.380(5)
C227 C228 1.398(5)
C228 C229 1.383(5)
C228 H228 0.9500
C229 C230 1.375(6)
C229 H229 0.9500
C230 C231 1.388(6)
C230 H230 0.9500
C231 C232 1.383(6)
C231 H231 0.9500
C232 H232 0.9500
C233 H23A 0.9800
C233 H23B 0.9800
C233 H23C 0.9800
C234 C235 1.503(6)
C234 H23D 0.9900
C234 H23E 0.9900
C235 C236 1.393(5)
C235 C240 1.394(6)
C236 C237 1.380(6)
C236 H236 0.9500
C237 C238 1.391(6)
C237 H237 0.9500
C238 C239 1.391(7)
C238 H238 0.9500
C239 C240 1.378(6)
C239 H239 0.9500
C240 H240 0.9500
C1S N1S 1.132(8)
C1S C2S 1.442(9)
C2S H2S1 0.9800
C2S H2S2 0.9800
C2S H2S3 0.9800
B1 F4B 1.301(13)
B1 F3A 1.344(6)
B1 F2 1.363(6)
B1 F1 1.375(6)
B1 F4A 1.437(7)
B1 F3B 1.530(16)
F3A F3B 0.942(16)
F3A F4B 1.392(14)
F4A F4B 1.089(15)
B2 F7A 1.282(11)
B2 F5 1.359(6)
B2 F8A 1.379(9)
B2 F6 1.392(5)
B2 F8B 1.468(9)
B2 F7B 1.473(10)
F7A F7B 0.586(12)
F7A F8A 1.678(16)
F8A F8B 0.711(9)
